data_2021889
loop_
_publ_author_name
'Volkov, Sergey'
'Du\<sek, Michal'
'Bubnova, Rimma'
'Krzhizhanovskaya, Maria'
'Ugolkov, Valery'
'Obozova, Ekaterina'
'Filatov, Stanislav'

_publ_section_title
;
 Orientational order-disorder \g &#x2194; \b &#x2194; \a&#x2032; &#x2194;
 \a phase transitions in Sr2B2O5 pyroborate and crystal structures of \b
 and \a phases
;
_journal_coeditor_code DQ5023
_journal_issue 6
_journal_name_full 'Acta Crystallographica Section B Structural Science, Crystal Engineering and Materials'
_journal_page_first 1056
_journal_paper_doi 10.1107/S2052520617012689
_journal_volume 73
_journal_year 2017
_chemical_formula_sum 'B2 O5 Sr2'
_chemical_formula_weight 276.9
_space_group_IT_number 14
_space_group_name_Hall '-P 2ybc'
_space_group_name_H-M_alt 'P 1 21/c 1'
_symmetry_cell_setting monoclinic
_symmetry_Int_Tables_number 14
_symmetry_space_group_name_Hall '-P 2ybc'
_symmetry_space_group_name_H-M 'P 1 21/c 1'
_cell_angle_alpha 90
_cell_angle_beta 92.64(2)
_cell_angle_gamma 90
_cell_formula_units_Z 4
_cell_length_a 7.763(2)
_cell_length_b 5.3386(10)
_cell_length_c 11.875(2)
_cell_measurement_temperature 295
_cell_volume 491.62(18)
_diffrn_ambient_temperature 295
_diffrn_measured_fraction_theta_full 0.98
_diffrn_measured_fraction_theta_max 0.88
_diffrn_radiation_probe x-ray
_diffrn_radiation_source 'X-ray tube'
_diffrn_radiation_type 'Mo K\a'
_diffrn_radiation_wavelength 0.71069
_diffrn_reflns_av_R_equivalents 0.0439
_diffrn_reflns_av_unetI/netI 0.052
_diffrn_reflns_limit_h_max 10
_diffrn_reflns_limit_h_min -10
_diffrn_reflns_limit_k_max 6
_diffrn_reflns_limit_k_min -6
_diffrn_reflns_limit_l_max 11
_diffrn_reflns_limit_l_min -15
_diffrn_reflns_number 3450
_diffrn_reflns_theta_full 27.82
_diffrn_reflns_theta_max 29.59
_diffrn_reflns_theta_min 3.43
_exptl_absorpt_coefficient_mu 21.623
_exptl_crystal_density_diffrn 3.7405
_exptl_crystal_F_000 504
_refine_diff_density_max 0.77
_refine_diff_density_min -1.03
_refine_ls_extinction_method none
_refine_ls_goodness_of_fit_gt 1.20
_refine_ls_goodness_of_fit_ref 1.17
_refine_ls_number_constraints 0
_refine_ls_number_parameters 82
_refine_ls_number_reflns 1214
_refine_ls_number_restraints 0
_refine_ls_R_factor_all 0.0403
_refine_ls_R_factor_gt 0.0314
_refine_ls_shift/su_max 0.0094
_refine_ls_shift/su_mean 0.0014
_refine_ls_structure_factor_coef F
_refine_ls_weighting_details w=1/(\s^2^(F)+0.0001F^2^)
_refine_ls_weighting_scheme sigma
_refine_ls_wR_factor_gt 0.0330
_refine_ls_wR_factor_ref 0.0352
_reflns_number_gt 1017
_reflns_number_total 1214
_reflns_threshold_expression I>3\s(I)
_cod_data_source_file dq5023sup1.cif
_cod_data_source_block I
_cod_depositor_comments
;
The following automatic conversions were performed:

data item '_diffrn_radiation_probe' value 'X-ray' was changed to
'x-ray' in accordance with the
/home/saulius/struct/COD-crude-data/automatic-downloads/DataCite-retrospective/IUCr/depositions/lib/dictionaries/cif_core.dic
dictionary named 'cif_core.dic' version 2.4.2 last updated on
2011-04-26.

Automatic conversion script
Id: cif_fix_values 7556 2019-12-06 15:28:31Z antanas 
;
_cod_original_sg_symbol_Hall '-P 2ycb'
_cod_database_code 2021889

loop_
_space_group_symop_id
_space_group_symop_operation_xyz
1 x,y,z
2 -x,y+1/2,-z+1/2
3 -x,-y,-z
4 x,-y+1/2,z+1/2

loop_
_atom_site_label
_atom_site_type_symbol
_atom_site_fract_x
_atom_site_fract_y
_atom_site_fract_z
_atom_site_adp_type
_atom_site_U_iso_or_equiv
_atom_site_site_symmetry_multiplicity
_atom_site_occupancy
_atom_site_calc_flag
Sr1 Sr 0.62327(6) 0.90996(8) 0.34035(4) Uani 0.00756(15) 4 1 d
Sr2 Sr 0.11787(6) 0.95066(9) 0.36761(4) Uani 0.00801(15) 4 1 d
O1 O 0.6437(5) 0.3478(7) 0.6483(3) Uani 0.0116(11) 4 1 d
O2 O 0.0987(5) 0.4070(7) 0.6692(3) Uani 0.0125(12) 4 1 d
O3 O 0.3928(5) 0.2876(7) 0.8593(3) Uani 0.0125(12) 4 1 d
O4 O 0.8542(4) 0.2998(6) 0.9285(3) Uani 0.0097(11) 4 1 d
O5 O 0.7462(5) 0.6012(6) 0.4932(3) Uani 0.0137(12) 4 1 d
B1 B 0.6599(8) 0.5697(11) 0.5953(5) Uani 0.0081(17) 4 1 d
B2 B 0.1611(8) 0.5489(11) 0.5841(5) Uani 0.0089(17) 4 1 d

loop_
_atom_site_aniso_label
_atom_site_aniso_type_symbol
_atom_site_aniso_U_11
_atom_site_aniso_U_22
_atom_site_aniso_U_33
_atom_site_aniso_U_12
_atom_site_aniso_U_13
_atom_site_aniso_U_23
Sr1 Sr 0.0070(3) 0.0069(3) 0.0088(3) 0.00038(18) 0.00040(18) 0.00015(16)
Sr2 Sr 0.0072(3) 0.0087(3) 0.0083(3) 0.00064(19) 0.00160(18) 0.00128(17)
O1 O 0.012(2) 0.0101(19) 0.013(2) 0.0008(15) 0.0034(15) 0.0022(14)
O2 O 0.015(2) 0.014(2) 0.009(2) -0.0023(16) 0.0028(15) 0.0013(14)
O3 O 0.014(2) 0.009(2) 0.015(2) 0.0004(15) 0.0054(15) 0.0013(14)
O4 O 0.0094(19) 0.0082(19) 0.0116(19) 0.0017(15) 0.0004(14) -0.0004(13)
O5 O 0.020(2) 0.010(2) 0.011(2) 0.0050(16) 0.0075(16) 0.0025(14)
B1 B 0.007(3) 0.011(3) 0.006(3) -0.001(2) -0.001(2) 0.002(2)
B2 B 0.005(3) 0.013(3) 0.009(3) 0.000(2) 0.000(2) 0.000(2)

loop_
_atom_type_symbol
_atom_type_scat_dispersion_real
_atom_type_scat_dispersion_imag
_atom_type_scat_source
B 0.0013 0.0007 'International Tables Vol C tables 4.2.6.8 and 6.1.1.1'
O 0.0106 0.0060 'International Tables Vol C tables 4.2.6.8 and 6.1.1.1'
Sr -1.5307 3.2498 'International Tables Vol C tables 4.2.6.8 and 6.1.1.1'

loop_
_geom_bond_atom_site_label_1
_geom_bond_atom_site_label_2
_geom_bond_site_symmetry_2
_geom_bond_distance
Sr1 O1 3_666 2.4966(9)
Sr1 O1 4_564 2.6335(7)
Sr1 O2 3_666 2.7491(10)
Sr1 O3 3_666 2.5926(7)
Sr1 O3 4_564 2.4284(8)
Sr1 O4 4_564 2.5574(8)
Sr1 O5 . 2.5999(7)
Sr2 O1 3_666 2.4559(8)
Sr2 O2 3_566 2.5678(8)
Sr2 O2 4_564 2.4743(8)
Sr2 O3 4_564 2.5569(10)
Sr2 O4 2_656 2.5509(8)
Sr2 O4 4_464 2.5742(9)
